data_4334424
loop_
_publ_author_name
'Sujuan Wang'
'Qiuli Yang'
'Jianyong Zhang'
'Xuepeng Zhang'
'Cunyuan Zhao'
'Long Jiang'
'Cheng-Yong Su'

_publ_section_title
;
 Two-Dimensional Charge-Separated Metal-Organic Framework for Hysteretic
 and Modulated Sorption
;
_journal_name_full 'Inorganic Chemistry'
_journal_page_first 4198
_journal_page_last 4204
_journal_paper_doi 10.1021/ic301781n
_journal_volume 52
_journal_year 2013
_chemical_formula_sum 'C41 H31 N5 O13 Zn2'
_chemical_formula_weight 932.45
_chemical_name_systematic
; 
 ? 
;
_space_group_IT_number 15
_symmetry_cell_setting monoclinic
_symmetry_space_group_name_Hall '-C 2yc'
_symmetry_space_group_name_H-M 'C 1 2/c 1'
_atom_sites_solution_hydrogens geom
_atom_sites_solution_primary direct
_atom_sites_solution_secondary difmap
_audit_creation_method SHELXL-97
_cell_angle_alpha 90.00
_cell_angle_beta 102.435(9)
_cell_angle_gamma 90.00
_cell_formula_units_Z 4
_cell_length_a 25.843(3)
_cell_length_b 8.6601(4)
_cell_length_c 17.4254(11)
_cell_measurement_reflns_used 2408
_cell_measurement_temperature 150(2)
_cell_measurement_theta_max 62.5655
_cell_measurement_theta_min 2.5945
_cell_volume 3808.4(5)
_computing_cell_refinement 'Bruker FRAMBO'
_computing_data_collection 'Bruker FRAMBO'
_computing_data_reduction 'Bruker SAINT'
_computing_molecular_graphics 'Bruker SHELXTL'
_computing_publication_material 'Bruker SHELXTL'
_computing_structure_refinement 'SHELXL-97 (Sheldrick, 1997)'
_computing_structure_solution 'SHELXS-97 (Sheldrick, 1990)'
_diffrn_ambient_temperature 150(2)
_diffrn_measured_fraction_theta_full 0.963
_diffrn_measured_fraction_theta_max 0.963
_diffrn_measurement_device_type 'Xcalibur, Sapphire3, Gemini ultra'
_diffrn_measurement_method '\w scans '
_diffrn_radiation_monochromator graphite
_diffrn_radiation_source 'fine-focus sealed tube'
_diffrn_radiation_type CuK\a
_diffrn_radiation_wavelength 1.54178
_diffrn_reflns_av_R_equivalents 0.0548
_diffrn_reflns_av_sigmaI/netI 0.0675
_diffrn_reflns_limit_h_max 29
_diffrn_reflns_limit_h_min -25
_diffrn_reflns_limit_k_max 9
_diffrn_reflns_limit_k_min -8
_diffrn_reflns_limit_l_max 19
_diffrn_reflns_limit_l_min -19
_diffrn_reflns_number 5175
_diffrn_reflns_theta_full 59.99
_diffrn_reflns_theta_max 59.99
_diffrn_reflns_theta_min 5.20
_exptl_absorpt_coefficient_mu 2.216
_exptl_absorpt_correction_T_max 0.9570
_exptl_absorpt_correction_T_min 0.3498
_exptl_absorpt_correction_type multi-scan
_exptl_absorpt_process_details
;
CrysAlisPro, Agilent Technologies,
Version 1.171.35.11 (release 16-05-2011 CrysAlis171 .NET)
(compiled May 16 2011,17:55:39)
empirical absorption correction using spherical harmonics,
 implemented in SCALE3 ABSPACK scaling algorithm.
;
_exptl_crystal_colour colorless
_exptl_crystal_density_diffrn 1.626
_exptl_crystal_description plate
_exptl_crystal_F_000 1904
_exptl_crystal_size_max 0.60
_exptl_crystal_size_mid 0.10
_exptl_crystal_size_min 0.02
_refine_diff_density_max 0.758
_refine_diff_density_min -0.565
_refine_diff_density_rms 0.140
_refine_ls_extinction_method none
_refine_ls_goodness_of_fit_ref 1.031
_refine_ls_hydrogen_treatment constr
_refine_ls_matrix_type full
_refine_ls_number_parameters 290
_refine_ls_number_reflns 2726
_refine_ls_number_restraints 26
_refine_ls_restrained_S_all 1.089
_refine_ls_R_factor_all 0.0911
_refine_ls_R_factor_gt 0.0824
_refine_ls_shift/su_max 0.000
_refine_ls_shift/su_mean 0.000
_refine_ls_structure_factor_coef Fsqd
_refine_ls_weighting_details 'calc w=1/[\s^2^(Fo^2^)+(0.1390P)^2^+36.1374P] where P=(Fo^2^+2Fc^2^)/3'
_refine_ls_weighting_scheme calc
_refine_ls_wR_factor_gt 0.2188
_refine_ls_wR_factor_ref 0.2298
_reflns_number_gt 2315
_reflns_number_total 2726
_reflns_threshold_expression >2sigma(I)
_cod_data_source_file ic301781n_si_002.cif
_cod_data_source_block aa
_cod_database_code 4334424

loop_
_symmetry_equiv_pos_as_xyz
'x, y, z'
'-x, y, -z+1/2'
'x+1/2, y+1/2, z'
'-x+1/2, y+1/2, -z+1/2'
'-x, -y, -z'
'x, -y, z-1/2'
'-x+1/2, -y+1/2, -z'
'x+1/2, -y+1/2, z-1/2'

loop_
_atom_site_label
_atom_site_type_symbol
_atom_site_fract_x
_atom_site_fract_y
_atom_site_fract_z
_atom_site_U_iso_or_equiv
_atom_site_adp_type
_atom_site_occupancy
_atom_site_symmetry_multiplicity
_atom_site_calc_flag
_atom_site_refinement_flags
C1 C 0.8468(3) 0.4551(8) 0.1310(4) 0.0276(16) Uani 1 1 d .
H1 H 0.8374 0.5565 0.1124 0.033 Uiso 1 1 calc R
C2 C 0.8737(3) 0.2127(8) 0.1369(4) 0.0292(16) Uani 1 1 d .
H2 H 0.8869 0.1171 0.1225 0.035 Uiso 1 1 calc R
C3 C 0.8565(3) 0.2425(8) 0.2034(4) 0.0300(17) Uani 1 1 d .
H3 H 0.8555 0.1719 0.2448 0.036 Uiso 1 1 calc R
C4 C 0.8182(3) 0.4768(8) 0.2565(4) 0.0230(14) Uani 1 1 d .
C5 C 0.7907(3) 0.3929(8) 0.3024(4) 0.0248(16) Uani 1 1 d .
H5 H 0.7874 0.2839 0.2972 0.030 Uiso 1 1 calc R
C6 C 0.7678(3) 0.4726(8) 0.3567(4) 0.0238(15) Uani 1 1 d .
C7 C 0.7736(3) 0.6295(7) 0.3643(4) 0.0231(15) Uani 1 1 d .
H7 H 0.7567 0.6833 0.3997 0.028 Uiso 1 1 calc R
C8 C 0.8040(3) 0.7119(8) 0.3206(4) 0.0247(15) Uani 1 1 d .
C9 C 0.8261(3) 0.6329(8) 0.2660(4) 0.0253(15) Uani 1 1 d .
H9 H 0.8466 0.6868 0.2355 0.030 Uiso 1 1 calc R
C10 C 0.7389(3) 0.3864(8) 0.4092(4) 0.0263(16) Uani 1 1 d .
C11 C 0.8141(3) 0.8815(7) 0.3362(4) 0.0281(17) Uani 1 1 d .
C12 C 0.8818(4) 0.3649(10) 0.0153(4) 0.0370(19) Uani 1 1 d .
H12A H 0.8759 0.4734 -0.0023 0.044 Uiso 1 1 calc R
H12B H 0.8580 0.2986 -0.0232 0.044 Uiso 1 1 calc R
C13 C 0.9388(3) 0.3208(9) 0.0176(4) 0.0337(18) Uani 1 1 d .
C14 C 0.9810(3) 0.3770(8) 0.0727(4) 0.0326(18) Uani 1 1 d .
H14 H 0.9747 0.4452 0.1124 0.039 Uiso 1 1 calc R
C15 C 1.0324(3) 0.3359(9) 0.0712(4) 0.0343(17) Uani 1 1 d .
H15 H 1.0611 0.3759 0.1095 0.041 Uiso 1 1 calc R
C16 C 1.0420(3) 0.2349(9) 0.0130(5) 0.0358(18) Uani 1 1 d .
C17 C 0.9999(4) 0.1796(13) -0.0417(6) 0.056(3) Uani 1 1 d .
H17 H 1.0063 0.1111 -0.0813 0.067 Uiso 1 1 calc R
C18 C 0.9479(4) 0.2212(12) -0.0409(6) 0.051(2) Uani 1 1 d .
H18 H 0.9192 0.1822 -0.0795 0.062 Uiso 1 1 calc R
C19 C 1.0969(4) 0.1831(10) 0.0111(5) 0.0458(12) Uani 1 1 d U
N1 N 0.8406(2) 0.3946(6) 0.1998(3) 0.0252(13) Uani 1 1 d .
N2 N 0.8683(3) 0.3474(7) 0.0942(3) 0.0282(14) Uani 1 1 d .
O1 O 0.7391(2) 0.2405(5) 0.4098(3) 0.0278(11) Uani 1 1 d .
O2 O 0.7170(2) 0.4686(5) 0.4528(3) 0.0330(12) Uani 1 1 d .
O3 O 0.8439(2) 0.9531(6) 0.3026(3) 0.0383(13) Uani 1 1 d .
O4 O 0.7916(3) 0.9352(6) 0.3893(3) 0.0421(14) Uani 1 1 d .
O5 O 1.1355(2) 0.2569(6) 0.0524(3) 0.0418(11) Uani 1 1 d U
O6 O 1.1040(3) 0.0673(8) -0.0262(4) 0.0526(12) Uani 1 1 d U
Zn1 Zn 1.19453(4) 0.11573(9) 0.04548(5) 0.0261(4) Uani 1 1 d .
C20 C 0.95169(14) 0.7843(11) 0.2323(16) 0.090(2) Uani 0.50 1 d PDU
H20A H 0.9210 0.8497 0.2213 0.108 Uiso 0.50 1 d PR
O7 O 0.9396(8) 0.6591(18) 0.1974(11) 0.090(3) Uani 0.50 1 d PDU
N3 N 1.0000 0.8678(11) 0.2500 0.089(2) Uani 1 2 d SDU
C22 C 1.0000 1.0349(11) 0.2500 0.091(3) Uani 1 2 d SDU
H22A H 0.9642 1.0718 0.2348 0.137 Uiso 0.50 1 d PR
H22B H 1.0157 1.0718 0.3017 0.137 Uiso 0.50 1 d PR
H22C H 1.0201 1.0718 0.2134 0.137 Uiso 0.50 1 d PR
C21 C 1.05026(14) 0.7876(11) 0.2694(18) 0.090(3) Uani 0.50 1 d PDU
H21A H 1.0440 0.6783 0.2667 0.135 Uiso 0.50 1 d PR
H21B H 1.0722 0.8153 0.2336 0.135 Uiso 0.50 1 d PR
H21C H 1.0678 0.8153 0.3219 0.135 Uiso 0.50 1 d PR

loop_
_atom_site_aniso_label
_atom_site_aniso_U_11
_atom_site_aniso_U_22
_atom_site_aniso_U_33
_atom_site_aniso_U_23
_atom_site_aniso_U_13
_atom_site_aniso_U_12
C1 0.043(4) 0.023(3) 0.023(4) 0.002(3) 0.018(3) 0.003(3)
C2 0.045(4) 0.020(3) 0.026(4) -0.006(3) 0.016(3) 0.000(3)
C3 0.049(5) 0.018(3) 0.031(4) -0.001(3) 0.026(3) 0.004(3)
C4 0.033(4) 0.025(3) 0.014(3) -0.001(3) 0.010(3) 0.001(3)
C5 0.036(4) 0.023(4) 0.018(3) -0.005(3) 0.012(3) 0.000(3)
C6 0.034(4) 0.028(4) 0.013(3) 0.000(3) 0.014(3) 0.001(3)
C7 0.033(4) 0.024(3) 0.014(3) 0.000(3) 0.008(3) -0.001(3)
C8 0.036(4) 0.021(3) 0.021(3) -0.001(3) 0.013(3) 0.000(3)
C9 0.041(4) 0.021(3) 0.018(3) 0.003(3) 0.014(3) 0.002(3)
C10 0.037(4) 0.026(4) 0.018(3) 0.002(3) 0.012(3) 0.001(3)
C11 0.040(4) 0.020(4) 0.029(4) 0.000(3) 0.018(3) 0.002(3)
C12 0.054(5) 0.047(5) 0.016(4) -0.004(3) 0.021(4) 0.005(4)
C13 0.045(5) 0.034(4) 0.027(4) 0.002(3) 0.020(4) 0.008(4)
C14 0.045(5) 0.038(4) 0.019(4) -0.007(3) 0.014(3) 0.006(3)
C15 0.046(5) 0.033(4) 0.027(4) 0.001(3) 0.015(4) 0.003(4)
C16 0.042(5) 0.027(4) 0.044(4) -0.006(3) 0.021(4) 0.002(3)
C17 0.045(5) 0.075(7) 0.051(5) -0.035(5) 0.018(4) 0.002(5)
C18 0.040(5) 0.068(6) 0.048(5) -0.034(5) 0.014(4) -0.002(4)
C19 0.0465(17) 0.0453(16) 0.0477(17) -0.0040(13) 0.0148(13) 0.0026(13)
N1 0.041(4) 0.019(3) 0.021(3) -0.003(2) 0.019(3) 0.000(2)
N2 0.043(4) 0.026(3) 0.022(3) -0.004(2) 0.020(3) 0.002(3)
O1 0.047(3) 0.018(2) 0.024(2) 0.0008(18) 0.020(2) -0.005(2)
O2 0.056(3) 0.025(3) 0.028(3) 0.004(2) 0.031(2) 0.005(2)
O3 0.059(4) 0.023(3) 0.040(3) 0.002(2) 0.028(3) -0.005(2)
O4 0.072(4) 0.024(3) 0.042(3) -0.011(2) 0.039(3) -0.006(3)
O5 0.0427(17) 0.0414(17) 0.0439(17) -0.0013(13) 0.0148(14) 0.0046(14)
O6 0.0515(18) 0.0518(17) 0.0559(18) -0.0104(14) 0.0146(14) 0.0031(14)
Zn1 0.0440(7) 0.0160(6) 0.0251(6) 0.0016(3) 0.0226(5) 0.0022(4)
C20 0.089(3) 0.090(3) 0.091(3) -0.0009(14) 0.0211(16) -0.0003(12)
O7 0.090(3) 0.090(3) 0.091(3) -0.0014(16) 0.0214(17) -0.0005(15)
N3 0.089(3) 0.090(3) 0.090(3) 0.000 0.0209(15) 0.000
C22 0.091(3) 0.090(3) 0.092(3) 0.000 0.018(2) 0.000
C21 0.089(3) 0.090(3) 0.091(3) 0.0003(16) 0.0210(17) 0.0003(13)

loop_
_atom_type_symbol
_atom_type_description
_atom_type_scat_dispersion_real
_atom_type_scat_dispersion_imag
_atom_type_scat_source
C C 0.0181 0.0091 'International Tables Vol C Tables 4.2.6.8 and 6.1.1.4'
H H 0.0000 0.0000 'International Tables Vol C Tables 4.2.6.8 and 6.1.1.4'
N N 0.0311 0.0180 'International Tables Vol C Tables 4.2.6.8 and 6.1.1.4'
O O 0.0492 0.0322 'International Tables Vol C Tables 4.2.6.8 and 6.1.1.4'
Zn Zn -1.5491 0.6778 'International Tables Vol C Tables 4.2.6.8 and 6.1.1.4'

loop_
_geom_angle_atom_site_label_1
_geom_angle_atom_site_label_2
_geom_angle_atom_site_label_3
_geom_angle
_geom_angle_site_symmetry_1
_geom_angle_site_symmetry_3
N2 C1 N1 107.5(6) . .
N2 C1 H1 126.3 . .
N1 C1 H1 126.3 . .
C3 C2 N2 106.8(6) . .
C3 C2 H2 126.6 . .
N2 C2 H2 126.6 . .
C2 C3 N1 107.0(6) . .
C2 C3 H3 126.5 . .
N1 C3 H3 126.5 . .
C9 C4 C5 121.9(6) . .
C9 C4 N1 120.0(6) . .
C5 C4 N1 118.0(6) . .
C4 C5 C6 118.4(6) . .
C4 C5 H5 120.8 . .
C6 C5 H5 120.8 . .
C7 C6 C5 120.0(6) . .
C7 C6 C10 119.6(6) . .
C5 C6 C10 120.3(6) . .
C6 C7 C8 121.0(6) . .
C6 C7 H7 119.5 . .
C8 C7 H7 119.5 . .
C9 C8 C7 118.8(6) . .
C9 C8 C11 121.5(6) . .
C7 C8 C11 119.6(6) . .
C4 C9 C8 119.7(6) . .
C4 C9 H9 120.2 . .
C8 C9 H9 120.2 . .
O2 C10 O1 124.2(6) . .
O2 C10 C6 115.7(6) . .
O1 C10 C6 120.0(6) . .
O3 C11 O4 126.0(6) . .
O3 C11 C8 120.4(6) . .
O4 C11 C8 113.4(6) . .
N2 C12 C13 111.6(6) . .
N2 C12 H12A 109.3 . .
C13 C12 H12A 109.3 . .
N2 C12 H12B 109.3 . .
C13 C12 H12B 109.3 . .
H12A C12 H12B 108.0 . .
C14 C13 C18 119.7(7) . .
C14 C13 C12 123.3(7) . .
C18 C13 C12 116.9(7) . .
C13 C14 C15 121.1(7) . .
C13 C14 H14 119.5 . .
C15 C14 H14 119.5 . .
C14 C15 C16 119.7(8) . .
C14 C15 H15 120.1 . .
C16 C15 H15 120.1 . .
C17 C16 C15 119.0(8) . .
C17 C16 C19 119.6(7) . .
C15 C16 C19 121.4(8) . .
C16 C17 C18 121.6(8) . .
C16 C17 H17 119.2 . .
C18 C17 H17 119.2 . .
C13 C18 C17 118.9(8) . .
C13 C18 H18 120.6 . .
C17 C18 H18 120.6 . .
O6 C19 O5 121.4(8) . .
O6 C19 C16 120.4(8) . .
O5 C19 C16 118.0(7) . .
O6 C19 Zn1 71.5(5) . .
O5 C19 Zn1 50.3(4) . .
C16 C19 Zn1 164.9(6) . .
C1 N1 C3 108.8(5) . .
C1 N1 C4 124.1(5) . .
C3 N1 C4 127.0(6) . .
C1 N2 C2 109.9(6) . .
C1 N2 C12 125.5(6) . .
C2 N2 C12 124.5(6) . .
C10 O1 Zn1 122.5(5) . 2_755
C10 O2 Zn1 122.3(4) . 8_456
C11 O4 Zn1 131.9(5) . 2_765
C19 O5 Zn1 100.2(5) . .
C19 O6 Zn1 79.9(5) . .
O4 Zn1 O2 97.6(2) 2_745 8
O4 Zn1 O5 121.0(2) 2_745 .
O2 Zn1 O5 130.2(2) 8 .
O4 Zn1 O1 99.9(2) 2_745 2_755
O2 Zn1 O1 98.0(2) 8 2_755
O5 Zn1 O1 104.2(2) . 2_755
O4 Zn1 O6 101.5(3) 2_745 .
O2 Zn1 O6 86.3(2) 8 .
O5 Zn1 O6 58.0(2) . .
O1 Zn1 O6 157.4(2) 2_755 .
O4 Zn1 C19 112.1(3) 2_745 .
O2 Zn1 C19 110.2(3) 8 .
O5 Zn1 C19 29.6(3) . .
O1 Zn1 C19 133.0(2) 2_755 .
O6 Zn1 C19 28.5(3) . .
C21 C20 O7 94(10) 2_755 .
C21 C20 N3 119(10) 2_755 .
O7 C20 N3 131.6(15) . .
C21 C20 H20A 18.5 2_755 .
O7 C20 H20A 107.8 . .
N3 C20 H20A 113.3 . .
C20 O7 C21 2.7(9) . 2_755
C20 N3 C20 118.7(4) . 2_755
C20 N3 C21 120.69(19) . .
C20 N3 C21 2.1(8) 2_755 .
C20 N3 C21 2.1(8) . 2_755
C20 N3 C21 120.69(19) 2_755 2_755
C21 N3 C21 122.7(4) . 2_755
C20 N3 C22 120.63(19) . .
C20 N3 C22 120.63(19) 2_755 .
C21 N3 C22 118.67(19) . .
C21 N3 C22 118.67(19) 2_755 .
N3 C22 H22A 109.5 . .
N3 C22 H22B 109.5 . .
H22A C22 H22B 109.5 . .
N3 C22 H22C 109.5 . .
H22A C22 H22C 109.5 . .
H22B C22 H22C 109.5 . .
C20 C21 O7 83(10) 2_755 2_755
C20 C21 N3 59(9) 2_755 .
O7 C21 N3 128.3(15) 2_755 .
C20 C21 H21A 53.0 2_755 .
O7 C21 H21A 33.3 2_755 .
N3 C21 H21A 109.1 . .
C20 C21 H21B 110.2 2_755 .
O7 C21 H21B 115.3 2_755 .
N3 C21 H21B 110.8 . .
H21A C21 H21B 109.5 . .
C20 C21 H21C 140.2 2_755 .
O7 C21 H21C 76.9 2_755 .
N3 C21 H21C 108.5 . .
H21A C21 H21C 109.5 . .
H21B C21 H21C 109.5 . .

loop_
_geom_bond_atom_site_label_1
_geom_bond_atom_site_label_2
_geom_bond_distance
_geom_bond_site_symmetry_2
C1 N2 1.320(9) .
C1 N1 1.349(9) .
C1 H1 0.9500 .
C2 C3 1.352(10) .
C2 N2 1.375(9) .
C2 H2 0.9500 .
C3 N1 1.377(9) .
C3 H3 0.9500 .
C4 C9 1.372(10) .
C4 C5 1.386(10) .
C4 N1 1.438(8) .
C5 C6 1.401(9) .
C5 H5 0.9500 .
C6 C7 1.370(10) .
C6 C10 1.499(9) .
C7 C8 1.401(10) .
C7 H7 0.9500 .
C8 C9 1.390(10) .
C8 C11 1.506(9) .
C9 H9 0.9500 .
C10 O2 1.261(8) .
C10 O1 1.263(8) .
C11 O3 1.232(9) .
C11 O4 1.280(9) .
C12 N2 1.497(9) .
C12 C13 1.514(11) .
C12 H12A 0.9900 .
C12 H12B 0.9900 .
C13 C14 1.377(12) .
C13 C18 1.393(11) .
C14 C15 1.379(11) .
C14 H14 0.9500 .
C15 C16 1.401(11) .
C15 H15 0.9500 .
C16 C17 1.370(13) .
C16 C19 1.496(12) .
C17 C18 1.394(13) .
C17 H17 0.9500 .
C18 H18 0.9500 .
C19 O6 1.229(11) .
C19 O5 1.270(11) .
C19 Zn1 2.533(9) .
O1 Zn1 2.034(5) 2_755
O2 Zn1 1.970(4) 8_456
O4 Zn1 1.921(5) 2_765
O5 Zn1 1.979(6) .
O6 Zn1 2.440(7) .
Zn1 O4 1.921(5) 2_745
Zn1 O2 1.970(4) 8
Zn1 O1 2.034(5) 2_755
C20 C21 0.060(19) 2_755
C20 O7 1.250(2) .
C20 N3 1.4177(19) .
C20 H20A 0.9602 .
O7 C21 1.26(2) 2_755
N3 C20 1.4177(19) 2_755
N3 C21 1.4473(19) .
N3 C21 1.4473(19) 2_755
N3 C22 1.4474(19) .
C22 H22A 0.9600 .
C22 H22B 0.9600 .
C22 H22C 0.9600 .
C21 C20 0.060(19) 2_755
C21 O7 1.26(2) 2_755
C21 H21A 0.9600 .
C21 H21B 0.9601 .
C21 H21C 0.9602 .
